data_2208149
loop_
_publ_author_name
'Jinyu Han'
'Jian Fang'
'Yang Dong'
'Heying Chang'

_publ_section_title
;
 <i>catena</i>-Poly[[(2,2'-bipyridine)cadmium(II)]-di-\m-bromo]
;
_journal_coeditor_code RZ6150
_journal_issue 2
_journal_name_full 'Acta Crystallographica Section E'
_journal_page_first m183
_journal_page_last m184
_journal_paper_doi 10.1107/S1600536805042911
_journal_volume 62
_journal_year 2006
_chemical_formula_iupac '[Cd Br2 (C10 H8 N2)]'
_chemical_formula_moiety 'C10 H8 Br2 Cd N2'
_chemical_formula_sum 'C10 H8 Br2 Cd N2'
_chemical_formula_weight 428.40
_chemical_name_systematic
;
catena-Poly[[(2-2'-bipyridine)cadmium(II)]-di-\m-bromo]
;
_space_group_IT_number 15
_symmetry_cell_setting monoclinic
_symmetry_space_group_name_Hall '-C 2yc'
_symmetry_space_group_name_H-M 'C 1 2/c 1'
_atom_sites_solution_hydrogens geom
_atom_sites_solution_primary direct
_atom_sites_solution_secondary difmap
_audit_creation_method SHELXL-97
_cell_angle_alpha 90.00
_cell_angle_beta 108.728(4)
_cell_angle_gamma 90.00
_cell_formula_units_Z 4
_cell_length_a 17.227(5)
_cell_length_b 9.618(3)
_cell_length_c 7.362(2)
_cell_measurement_reflns_used 1329
_cell_measurement_temperature 294(2)
_cell_measurement_theta_max 26.40
_cell_measurement_theta_min 2.50
_cell_volume 1155.2(6)
_computing_cell_refinement 'SAINT (Bruker, 2000)'
_computing_data_collection 'SMART (Bruker, 2000)'
_computing_data_reduction SAINT
_computing_molecular_graphics 'SHELXTL (Bruker, 2000)'
_computing_publication_material SHELXTL
_computing_structure_refinement 'SHELXL97 (Sheldrick, 1997)'
_computing_structure_solution 'SHELXS97 (Sheldrick, 1997)'
_diffrn_ambient_temperature 294(2)
_diffrn_measured_fraction_theta_full 0.994
_diffrn_measured_fraction_theta_max 0.994
_diffrn_measurement_device_type 'Bruker SMART 1000 CCD area-detector'
_diffrn_measurement_method '\f and \w'
_diffrn_radiation_monochromator graphite
_diffrn_radiation_source 'fine-focus sealed tube'
_diffrn_radiation_type MoK\a
_diffrn_radiation_wavelength 0.71073
_diffrn_reflns_av_R_equivalents 0.0294
_diffrn_reflns_av_sigmaI/netI 0.0332
_diffrn_reflns_limit_h_max 21
_diffrn_reflns_limit_h_min -14
_diffrn_reflns_limit_k_max 12
_diffrn_reflns_limit_k_min -11
_diffrn_reflns_limit_l_max 8
_diffrn_reflns_limit_l_min -9
_diffrn_reflns_number 3190
_diffrn_reflns_theta_full 26.44
_diffrn_reflns_theta_max 26.44
_diffrn_reflns_theta_min 2.46
_diffrn_standards_decay_% 0
_diffrn_standards_interval_count 0
_diffrn_standards_interval_time 0
_diffrn_standards_number 0
_exptl_absorpt_coefficient_mu 8.774
_exptl_absorpt_correction_T_max 0.0847
_exptl_absorpt_correction_T_min 0.0679
_exptl_absorpt_correction_type multi-scan
_exptl_absorpt_process_details '(SADABS; Bruker, 2000)'
_exptl_crystal_colour colourless
_exptl_crystal_density_diffrn 2.463
_exptl_crystal_density_method 'not measured'
_exptl_crystal_description prism
_exptl_crystal_F_000 800
_exptl_crystal_size_max 0.34
_exptl_crystal_size_mid 0.32
_exptl_crystal_size_min 0.28
_refine_diff_density_max 0.469
_refine_diff_density_min -0.476
_refine_ls_extinction_coef 0.0029(2)
_refine_ls_extinction_expression Fc^*^=kFc[1+0.001xFc^2^\l^3^/sin(2\q)]^-1/4^
_refine_ls_extinction_method SHELXL97
_refine_ls_goodness_of_fit_ref 1.007
_refine_ls_hydrogen_treatment constr
_refine_ls_matrix_type full
_refine_ls_number_parameters 70
_refine_ls_number_reflns 1191
_refine_ls_number_restraints 0
_refine_ls_restrained_S_all 1.007
_refine_ls_R_factor_all 0.0437
_refine_ls_R_factor_gt 0.0255
_refine_ls_shift/su_max 0.000
_refine_ls_shift/su_mean 0.000
_refine_ls_structure_factor_coef Fsqd
_refine_ls_weighting_details 'calc w=1/[\s^2^(Fo^2^)+(0.0311P)^2^] where P=(Fo^2^+2Fc^2^)/3'
_refine_ls_weighting_scheme calc
_refine_ls_wR_factor_gt 0.0558
_refine_ls_wR_factor_ref 0.0629
_reflns_number_gt 896
_reflns_number_total 1191
_reflns_threshold_expression I>2\s(I)
_cod_data_source_file rz6150.cif
_cod_data_source_block I
_cod_original_sg_symbol_H-M 'C 2/c'
_cod_database_code 2208149
_cod_database_fobs_code 2208149

loop_
_symmetry_equiv_pos_as_xyz
'x, y, z'
'-x, y, -z+1/2'
'x+1/2, y+1/2, z'
'-x+1/2, y+1/2, -z+1/2'
'-x, -y, -z'
'x, -y, z-1/2'
'-x+1/2, -y+1/2, -z'
'x+1/2, -y+1/2, z-1/2'

loop_
_atom_site_label
_atom_site_fract_x
_atom_site_fract_y
_atom_site_fract_z
_atom_site_U_iso_or_equiv
_atom_site_adp_type
_atom_site_calc_flag
_atom_site_refinement_flags
_atom_site_occupancy
_atom_site_type_symbol
Cd1 0.0000 0.41407(4) 0.7500 0.03614(16) Uani d S 1 Cd
Br1 0.09851(2) 0.59319(4) 0.99637(5) 0.03986(16) Uani d . 1 Br
N1 0.07254(18) 0.2152(3) 0.8909(4) 0.0357(8) Uani d . 1 N
C1 0.0411(2) 0.0904(4) 0.8227(5) 0.0330(9) Uani d . 1 C
C2 0.0853(3) -0.0298(4) 0.8877(6) 0.0464(11) Uani d . 1 C
H2 0.0629 -0.1156 0.8408 0.056 Uiso calc R 1 H
C5 0.1472(3) 0.2196(4) 1.0224(6) 0.0499(11) Uani d . 1 C
H5 0.1682 0.3059 1.0712 0.060 Uiso calc R 1 H
C4 0.1946(3) 0.1037(5) 1.0895(7) 0.0546(13) Uani d . 1 C
H4 0.2468 0.1109 1.1784 0.066 Uiso calc R 1 H
C3 0.1614(3) -0.0235(5) 1.0195(7) 0.0564(13) Uani d . 1 C
H3 0.1910 -0.1046 1.0623 0.068 Uiso calc R 1 H

loop_
_atom_site_aniso_label
_atom_site_aniso_U_11
_atom_site_aniso_U_22
_atom_site_aniso_U_33
_atom_site_aniso_U_12
_atom_site_aniso_U_13
_atom_site_aniso_U_23
Cd1 0.0371(3) 0.0287(2) 0.0338(2) 0.000 -0.00093(18) 0.000
Br1 0.0392(3) 0.0392(3) 0.0369(3) -0.01049(17) 0.00632(19) -0.00628(16)
N1 0.0316(19) 0.0335(17) 0.0411(18) -0.0010(14) 0.0106(15) 0.0068(14)
C1 0.036(2) 0.034(2) 0.035(2) 0.0011(16) 0.0188(18) 0.0034(15)
C2 0.059(3) 0.036(2) 0.053(3) 0.008(2) 0.030(2) 0.010(2)
C5 0.042(3) 0.051(3) 0.052(2) 0.000(2) 0.008(2) 0.012(2)
C4 0.037(3) 0.074(3) 0.049(3) 0.009(2) 0.008(2) 0.024(2)
C3 0.058(3) 0.059(3) 0.057(3) 0.024(3) 0.025(3) 0.024(3)

loop_
_atom_type_symbol
_atom_type_description
_atom_type_scat_dispersion_real
_atom_type_scat_dispersion_imag
_atom_type_scat_source
C C 0.0033 0.0016 'International Tables Vol C Tables 4.2.6.8 and 6.1.1.4'
H H 0.0000 0.0000 'International Tables Vol C Tables 4.2.6.8 and 6.1.1.4'
N N 0.0061 0.0033 'International Tables Vol C Tables 4.2.6.8 and 6.1.1.4'
Br Br -0.2901 2.4595 'International Tables Vol C Tables 4.2.6.8 and 6.1.1.4'
Cd Cd -0.8075 1.2024 'International Tables Vol C Tables 4.2.6.8 and 6.1.1.4'

loop_
_geom_angle_atom_site_label_1
_geom_angle_atom_site_label_2
_geom_angle_atom_site_label_3
_geom_angle_site_symmetry_1
_geom_angle_site_symmetry_3
_geom_angle
N1 Cd1 N1 2_556 . 70.17(15)
N1 Cd1 Br1 2_556 . 163.72(8)
N1 Cd1 Br1 . . 95.38(8)
N1 Cd1 Br1 2_556 2_556 95.38(8)
N1 Cd1 Br1 . 2_556 163.72(8)
Br1 Cd1 Br1 . 2_556 99.85(3)
N1 Cd1 Br1 2_556 5_567 85.76(8)
N1 Cd1 Br1 . 5_567 91.98(8)
Br1 Cd1 Br1 . 5_567 87.36(2)
Br1 Cd1 Br1 2_556 5_567 94.42(2)
N1 Cd1 Br1 2_556 6_565 91.98(8)
N1 Cd1 Br1 . 6_565 85.75(8)
Br1 Cd1 Br1 . 6_565 94.42(2)
Br1 Cd1 Br1 2_556 6_565 87.36(2)
Br1 Cd1 Br1 5_567 6_565 177.242(19)
Cd1 Br1 Cd1 . 5_567 92.64(2)
C5 N1 C1 . . 118.4(3)
C5 N1 Cd1 . . 123.2(2)
C1 N1 Cd1 . . 118.1(2)
N1 C1 C2 . . 120.3(4)
N1 C1 C1 . 2_556 116.6(2)
C2 C1 C1 . 2_556 123.0(3)
C3 C2 C1 . . 120.5(4)
C3 C2 H2 . . 119.7
C1 C2 H2 . . 119.7
N1 C5 C4 . . 123.7(4)
N1 C5 H5 . . 118.1
C4 C5 H5 . . 118.1
C5 C4 C3 . . 117.2(4)
C5 C4 H4 . . 121.4
C3 C4 H4 . . 121.4
C2 C3 C4 . . 119.7(4)
C2 C3 H3 . . 120.1
C4 C3 H3 . . 120.1

loop_
_geom_bond_atom_site_label_1
_geom_bond_atom_site_label_2
_geom_bond_site_symmetry_2
_geom_bond_distance
_geom_bond_publ_flag
Cd1 N1 2_556 2.337(3) yes
Cd1 N1 . 2.337(3) yes
Cd1 Br1 . 2.6761(6) yes
Cd1 Br1 2_556 2.6761(6) yes
Cd1 Br1 5_567 2.8994(8) yes
Cd1 Br1 6_565 2.8994(8) yes
Br1 Cd1 5_567 2.8993(8) yes
N1 C5 . 1.339(5) ?
N1 C1 . 1.346(4) ?
C1 C2 . 1.383(6) ?
C1 C1 2_556 1.475(8) ?
C2 C3 . 1.358(6) ?
C2 H2 . 0.9300 ?
C5 C4 . 1.376(5) ?
C5 H5 . 0.9300 ?
C4 C3 . 1.378(6) ?
C4 H4 . 0.9300 ?
C3 H3 . 0.9300 ?
